data_7201593
loop_
_publ_author_name
'Du, Miao'
'Zhang, Zhi-Hui'
'You, Yan-Ping'
'Zhao, Xiao-Jun'

_publ_section_title
;
 R-Isophthalate (R = --H, --NO2, and --COOH) as modular building blocks
 for mixed-ligand coordination polymers incorporated with a versatile
 connector 4-amino-3,5-bis(3-pyridyl)-1,2,4-triazole
;
_journal_issue 3
_journal_name_full CrystEngComm
_journal_page_first 306
_journal_paper_doi 10.1039/b711447h
_journal_volume 10
_journal_year 2008
_chemical_formula_sum 'C21 H18 Cu N6 O8'
_chemical_formula_weight 545.95
_chemical_name_systematic
;
?
;
_space_group_IT_number 14
_symmetry_cell_setting monoclinic
_symmetry_space_group_name_Hall '-P 2yn'
_symmetry_space_group_name_H-M 'P 1 21/n 1'
_atom_sites_solution_hydrogens geom
_atom_sites_solution_primary direct
_atom_sites_solution_secondary difmap
_audit_creation_method SHELXL-97
_cell_angle_alpha 90.00
_cell_angle_beta 93.509(12)
_cell_angle_gamma 90.00
_cell_formula_units_Z 4
_cell_length_a 7.685(6)
_cell_length_b 14.817(12)
_cell_length_c 18.713(15)
_cell_measurement_reflns_used 2936
_cell_measurement_temperature 293(2)
_cell_measurement_theta_max 25.93
_cell_measurement_theta_min 2.18
_cell_volume 2127(3)
_computing_cell_refinement 'Bruker APEX II'
_computing_data_collection 'Bruker APEX II'
_computing_data_reduction 'Bruker SAINT'
_computing_molecular_graphics 'Bruker SHELXTL'
_computing_publication_material 'Bruker SHELXTL'
_computing_structure_refinement 'SHELXL-97 (Sheldrick, 1997)'
_computing_structure_solution 'SHELXS-97 (Sheldrick, 1990)'
_diffrn_ambient_temperature 293(2)
_diffrn_measured_fraction_theta_full 0.998
_diffrn_measured_fraction_theta_max 0.998
_diffrn_measurement_device_type 'APEX II CCD area detector'
_diffrn_measurement_method 'phi and omega scans'
_diffrn_radiation_monochromator graphite
_diffrn_radiation_source 'fine-focus sealed tube'
_diffrn_radiation_type MoK\a
_diffrn_radiation_wavelength 0.71073
_diffrn_reflns_av_R_equivalents 0.0380
_diffrn_reflns_av_sigmaI/netI 0.0739
_diffrn_reflns_limit_h_max 8
_diffrn_reflns_limit_h_min -9
_diffrn_reflns_limit_k_max 17
_diffrn_reflns_limit_k_min -17
_diffrn_reflns_limit_l_max 19
_diffrn_reflns_limit_l_min -22
_diffrn_reflns_number 11196
_diffrn_reflns_theta_full 25.03
_diffrn_reflns_theta_max 25.03
_diffrn_reflns_theta_min 1.75
_exptl_absorpt_coefficient_mu 1.093
_exptl_absorpt_correction_T_max 1.000000
_exptl_absorpt_correction_T_min 0.824911
_exptl_absorpt_correction_type multi-scan
_exptl_absorpt_process_details SADABS
_exptl_crystal_colour Blue
_exptl_crystal_density_diffrn 1.705
_exptl_crystal_density_meas ?
_exptl_crystal_density_method 'not measured'
_exptl_crystal_description Lamellar
_exptl_crystal_F_000 1116
_exptl_crystal_size_max 0.24
_exptl_crystal_size_mid 0.20
_exptl_crystal_size_min 0.08
_refine_diff_density_max 0.445
_refine_diff_density_min -0.452
_refine_diff_density_rms 0.072
_refine_ls_extinction_method none
_refine_ls_goodness_of_fit_ref 1.041
_refine_ls_hydrogen_treatment constr
_refine_ls_matrix_type full
_refine_ls_number_parameters 326
_refine_ls_number_reflns 3750
_refine_ls_number_restraints 0
_refine_ls_restrained_S_all 1.040
_refine_ls_R_factor_all 0.0524
_refine_ls_R_factor_gt 0.0379
_refine_ls_shift/su_max 0.000
_refine_ls_shift/su_mean 0.000
_refine_ls_structure_factor_coef Fsqd
_refine_ls_weighting_details 'calc w=1/[\s^2^(Fo^2^)+(0.0131P)^2^+1.8608P] where P=(Fo^2^+2Fc^2^)/3'
_refine_ls_weighting_scheme calc
_refine_ls_wR_factor_gt 0.0978
_refine_ls_wR_factor_ref 0.1057
_reflns_number_gt 2992
_reflns_number_total 3750
_reflns_threshold_expression >2sigma(I)
_cod_data_source_file b711447h.txt
_cod_data_source_block 2c
_cod_depositor_comments
;
The following automatic conversions were performed:
'_symmetry_cell_setting' value 'Monoclinic' changed to 'monoclinic'
according to '/home/saulius/struct/CIF-dictionaries/cif_core.dic'
dictionary named 'cif_core.dic' version 2.4.1 from
2010-06-29.

'_exptl_absorpt_correction_type' value 'Multi-Scan' changed
to 'multi-scan' according to
'/home/saulius/struct/CIF-dictionaries/cif_core.dic' dictionary named
'cif_core.dic' version 2.4.1 from 2010-06-29.

Automatic conversion script
Id: cif_fix_enum 1527 2010-12-29 10:47:43Z saulius 

The following automatic conversions were performed:

'_exptl_crystal_density_meas' value 'None' was changed to '?' - the
value is perceived as not measured.

Automatic conversion script
Id: cif_fix_values 3008 2015-01-20 13:52:24Z robertas 
;
_cod_original_sg_symbol_H-M P2(1)/n
_cod_database_code 7201593

loop_
_symmetry_equiv_pos_as_xyz
'x, y, z'
'-x+1/2, y+1/2, -z+1/2'
'-x, -y, -z'
'x-1/2, -y-1/2, z-1/2'

loop_
_atom_site_label
_atom_site_type_symbol
_atom_site_fract_x
_atom_site_fract_y
_atom_site_fract_z
_atom_site_U_iso_or_equiv
_atom_site_adp_type
_atom_site_occupancy
_atom_site_symmetry_multiplicity
_atom_site_calc_flag
_atom_site_refinement_flags
_atom_site_disorder_assembly
_atom_site_disorder_group
Cu1 Cu 0.52812(5) 0.24452(2) 0.218656(16) 0.02394(14) Uani 1 1 d . . .
O1 O 0.8231(3) 0.26931(18) 0.35756(12) 0.0427(6) Uani 1 1 d . . .
O2 O 0.5531(3) 0.29647(14) 0.31375(10) 0.0319(5) Uani 1 1 d . . .
O3 O 0.1357(4) 0.4457(2) 0.44268(13) 0.0619(9) Uani 1 1 d . . .
H3 H 0.0436 0.4723 0.4475 0.093 Uiso 1 1 calc R . .
O4 O 0.1693(3) 0.47301(17) 0.55925(11) 0.0431(6) Uani 1 1 d . . .
O5 O 0.6755(3) 0.29216(18) 0.68773(11) 0.0417(6) Uani 1 1 d . . .
O6 O 0.9175(3) 0.29800(14) 0.62830(10) 0.0267(5) Uani 1 1 d . . .
O7 O 0.8266(3) 0.22628(18) 0.21335(12) 0.0445(6) Uani 1 1 d D . .
H7A H 0.8412 0.2347 0.2582 0.067 Uiso 1 1 d RD . .
H7B H 0.9198 0.2169 0.1922 0.067 Uiso 1 1 d RD . .
N1 N 1.0137(3) 0.38078(17) -0.23753(12) 0.0275(6) Uani 1 1 d . . .
N2 N 0.8267(4) 0.58520(17) -0.05656(14) 0.0362(7) Uani 1 1 d . . .
N3 N 0.7489(4) 0.58338(18) 0.00760(14) 0.0375(7) Uani 1 1 d . . .
N4 N 0.7888(3) 0.44404(16) -0.02670(12) 0.0260(6) Uani 1 1 d . . .
N5 N 0.7968(4) 0.34909(18) -0.02183(15) 0.0460(8) Uani 1 1 d D . .
H5A H 0.7267 0.3333 -0.0592 0.069 Uiso 1 1 d RD . .
H5B H 0.9044 0.3287 -0.0272 0.069 Uiso 1 1 d RD . .
N6 N 0.5415(3) 0.37083(16) 0.17786(12) 0.0266(6) Uani 1 1 d . . .
C1 C 0.9700(5) 0.5548(2) -0.18840(17) 0.0356(8) Uani 1 1 d . . .
H1 H 0.9542 0.6135 -0.1724 0.043 Uiso 1 1 calc R . .
C2 C 1.0364(5) 0.5394(2) -0.25354(18) 0.0410(9) Uani 1 1 d . . .
H2 H 1.0684 0.5876 -0.2817 0.049 Uiso 1 1 calc R . .
C3 C 1.0555(5) 0.4520(2) -0.27696(16) 0.0345(8) Uani 1 1 d . . .
H3A H 1.0989 0.4423 -0.3216 0.041 Uiso 1 1 calc R . .
C4 C 0.9517(4) 0.3959(2) -0.17290(15) 0.0272(7) Uani 1 1 d . . .
H4 H 0.9249 0.3465 -0.1450 0.033 Uiso 1 1 calc R . .
C5 C 0.9257(4) 0.4812(2) -0.14589(15) 0.0260(7) Uani 1 1 d . . .
C6 C 0.8502(4) 0.50168(19) -0.07725(15) 0.0260(7) Uani 1 1 d . . .
C7 C 0.7259(4) 0.4982(2) 0.02480(14) 0.0245(7) Uani 1 1 d . . .
C8 C 0.6417(4) 0.4736(2) 0.09072(14) 0.0245(7) Uani 1 1 d . . .
C9 C 0.6147(4) 0.3869(2) 0.11578(15) 0.0263(7) Uani 1 1 d . . .
H9 H 0.6485 0.3381 0.0886 0.032 Uiso 1 1 calc R . .
C10 C 0.4873(4) 0.4410(2) 0.21603(15) 0.0308(7) Uani 1 1 d . . .
H10 H 0.4345 0.4297 0.2585 0.037 Uiso 1 1 calc R . .
C11 C 0.5069(5) 0.5291(2) 0.19454(17) 0.0344(8) Uani 1 1 d . . .
H11 H 0.4675 0.5764 0.2220 0.041 Uiso 1 1 calc R . .
C12 C 0.5855(4) 0.5460(2) 0.13214(16) 0.0318(8) Uani 1 1 d . . .
H12 H 0.6015 0.6051 0.1172 0.038 Uiso 1 1 calc R . .
C13 C 0.6131(4) 0.32510(19) 0.43540(14) 0.0223(6) Uani 1 1 d . . .
C14 C 0.4538(4) 0.3669(2) 0.43799(15) 0.0258(7) Uani 1 1 d . . .
H14 H 0.3866 0.3775 0.3958 0.031 Uiso 1 1 calc R . .
C15 C 0.3923(4) 0.3935(2) 0.50304(15) 0.0266(7) Uani 1 1 d . . .
C16 C 0.4910(4) 0.3746(2) 0.56603(15) 0.0266(7) Uani 1 1 d . . .
H16 H 0.4497 0.3912 0.6098 0.032 Uiso 1 1 calc R . .
C17 C 0.6497(4) 0.33138(19) 0.56409(14) 0.0229(6) Uani 1 1 d . . .
C18 C 0.7132(4) 0.30789(19) 0.49823(14) 0.0244(7) Uani 1 1 d . . .
H18 H 0.8221 0.2809 0.4965 0.029 Uiso 1 1 calc R . .
C19 C 0.6725(4) 0.29508(19) 0.36385(14) 0.0260(7) Uani 1 1 d . . .
C20 C 0.2228(4) 0.4403(2) 0.50436(16) 0.0314(7) Uani 1 1 d . . .
C21 C 0.7544(4) 0.3053(2) 0.63219(14) 0.0251(7) Uani 1 1 d . . .
O8 O 0.1672(4) 0.2464(2) 0.34566(18) 0.0727(9) Uani 1 1 d D . .
H8A H 0.0771 0.2720 0.3604 0.109 Uiso 1 1 d RD . .
H8B H 0.1584 0.2238 0.3038 0.109 Uiso 1 1 d RD . .

loop_
_atom_site_aniso_label
_atom_site_aniso_U_11
_atom_site_aniso_U_22
_atom_site_aniso_U_33
_atom_site_aniso_U_23
_atom_site_aniso_U_13
_atom_site_aniso_U_12
Cu1 0.0313(3) 0.0271(2) 0.0132(2) -0.00034(13) 0.00008(15) -0.00258(16)
O1 0.0347(16) 0.0681(17) 0.0258(12) -0.0090(11) 0.0061(10) 0.0084(13)
O2 0.0412(15) 0.0391(13) 0.0148(10) -0.0040(9) -0.0031(9) 0.0067(11)
O3 0.0468(19) 0.103(2) 0.0340(14) -0.0109(14) -0.0107(12) 0.0409(17)
O4 0.0441(16) 0.0610(16) 0.0249(12) 0.0023(11) 0.0070(10) 0.0215(13)
O5 0.0335(15) 0.0751(18) 0.0168(11) 0.0090(11) 0.0030(9) -0.0020(13)
O6 0.0254(13) 0.0366(12) 0.0179(10) 0.0009(8) -0.0009(8) 0.0031(10)
O7 0.0319(15) 0.0712(17) 0.0309(13) -0.0099(11) 0.0050(10) 0.0063(13)
N1 0.0335(16) 0.0296(14) 0.0194(12) 0.0003(10) 0.0026(11) -0.0012(12)
N2 0.058(2) 0.0246(14) 0.0274(14) 0.0013(11) 0.0128(13) 0.0013(13)
N3 0.059(2) 0.0261(15) 0.0296(14) 0.0000(11) 0.0156(13) 0.0026(13)
N4 0.0363(17) 0.0213(13) 0.0207(12) 0.0001(9) 0.0049(11) -0.0012(11)
N5 0.077(2) 0.0220(15) 0.0416(17) 0.0014(12) 0.0279(16) 0.0023(14)
N6 0.0330(16) 0.0275(13) 0.0193(12) -0.0010(10) 0.0007(11) -0.0013(12)
C1 0.049(2) 0.0246(17) 0.0341(18) 0.0011(13) 0.0111(16) -0.0011(15)
C2 0.061(3) 0.0300(18) 0.0328(18) 0.0085(14) 0.0137(16) -0.0045(17)
C3 0.042(2) 0.0394(19) 0.0232(16) 0.0040(13) 0.0068(14) -0.0012(16)
C4 0.035(2) 0.0269(16) 0.0203(15) 0.0021(12) 0.0047(13) -0.0006(14)
C5 0.0276(18) 0.0273(16) 0.0230(15) 0.0010(12) 0.0009(12) -0.0009(13)
C6 0.0343(19) 0.0227(15) 0.0211(15) 0.0021(11) 0.0013(13) -0.0003(13)
C7 0.0272(18) 0.0252(16) 0.0210(15) -0.0029(11) 0.0003(12) 0.0022(13)
C8 0.0264(18) 0.0286(16) 0.0181(14) -0.0009(12) -0.0018(12) 0.0017(13)
C9 0.035(2) 0.0251(16) 0.0188(14) -0.0033(12) -0.0002(13) 0.0005(14)
C10 0.033(2) 0.0378(19) 0.0216(15) -0.0008(13) 0.0045(13) 0.0028(15)
C11 0.044(2) 0.0298(18) 0.0302(17) -0.0052(13) 0.0059(15) 0.0049(15)
C12 0.040(2) 0.0237(16) 0.0318(17) -0.0007(13) 0.0049(14) 0.0005(14)
C13 0.0263(18) 0.0214(15) 0.0189(14) -0.0010(11) -0.0010(12) -0.0004(13)
C14 0.0293(19) 0.0303(16) 0.0174(14) 0.0024(12) -0.0031(12) 0.0031(14)
C15 0.0286(19) 0.0286(16) 0.0223(15) 0.0019(12) 0.0004(13) 0.0056(14)
C16 0.033(2) 0.0290(16) 0.0179(14) -0.0024(12) 0.0027(13) 0.0024(14)
C17 0.0245(18) 0.0265(15) 0.0171(14) -0.0002(11) -0.0023(12) -0.0011(13)
C18 0.0256(18) 0.0262(16) 0.0214(15) 0.0001(12) 0.0019(12) -0.0004(13)
C19 0.035(2) 0.0236(16) 0.0192(15) 0.0001(11) 0.0010(13) -0.0031(14)
C20 0.031(2) 0.0406(19) 0.0225(16) 0.0053(13) -0.0015(14) 0.0056(15)
C21 0.0268(19) 0.0271(16) 0.0209(15) -0.0012(12) -0.0023(12) 0.0008(13)
O8 0.055(2) 0.085(2) 0.076(2) -0.0083(16) -0.0047(16) 0.0130(17)

loop_
_atom_type_symbol
_atom_type_description
_atom_type_scat_dispersion_real
_atom_type_scat_dispersion_imag
_atom_type_scat_source
C C 0.0033 0.0016 'International Tables Vol C Tables 4.2.6.8 and 6.1.1.4'
H H 0.0000 0.0000 'International Tables Vol C Tables 4.2.6.8 and 6.1.1.4'
N N 0.0061 0.0033 'International Tables Vol C Tables 4.2.6.8 and 6.1.1.4'
O O 0.0106 0.0060 'International Tables Vol C Tables 4.2.6.8 and 6.1.1.4'
Cu Cu 0.3201 1.2651 'International Tables Vol C Tables 4.2.6.8 and 6.1.1.4'

loop_
_geom_angle_atom_site_label_1
_geom_angle_atom_site_label_2
_geom_angle_atom_site_label_3
_geom_angle
_geom_angle_site_symmetry_1
_geom_angle_site_symmetry_3
_geom_angle_publ_flag
O2 Cu1 O6 159.73(9) . 4_565 ?
O2 Cu1 N6 88.55(10) . . ?
O6 Cu1 N6 90.07(10) 4_565 . ?
O2 Cu1 N1 89.84(10) . 4_566 ?
O6 Cu1 N1 91.31(10) 4_565 4_566 ?
N6 Cu1 N1 178.34(9) . 4_566 ?
O2 Cu1 O7 92.47(9) . . ?
O6 Cu1 O7 107.78(9) 4_565 . ?
N6 Cu1 O7 91.06(10) . . ?
N1 Cu1 O7 89.39(10) 4_566 . ?
C19 O2 Cu1 134.2(2) . . ?
C20 O3 H3 109.5 . . ?
C21 O6 Cu1 111.01(17) . 4_666 ?
Cu1 O7 H7A 90.7 . . ?
Cu1 O7 H7B 154.5 . . ?
H7A O7 H7B 114.8 . . ?
C3 N1 C4 118.3(3) . . ?
C3 N1 Cu1 118.5(2) . 4_665 ?
C4 N1 Cu1 123.0(2) . 4_665 ?
C6 N2 N3 108.3(2) . . ?
C7 N3 N2 107.7(2) . . ?
C7 N4 C6 105.7(2) . . ?
C7 N4 N5 123.8(2) . . ?
C6 N4 N5 130.3(2) . . ?
N4 N5 H5A 100.9 . . ?
N4 N5 H5B 111.6 . . ?
H5A N5 H5B 110.2 . . ?
C10 N6 C9 118.9(3) . . ?
C10 N6 Cu1 119.4(2) . . ?
C9 N6 Cu1 121.5(2) . . ?
C2 C1 C5 119.5(3) . . ?
C2 C1 H1 120.3 . . ?
C5 C1 H1 120.3 . . ?
C1 C2 C3 119.5(3) . . ?
C1 C2 H2 120.3 . . ?
C3 C2 H2 120.3 . . ?
N1 C3 C2 122.1(3) . . ?
N1 C3 H3A 118.9 . . ?
C2 C3 H3A 118.9 . . ?
N1 C4 C5 123.3(3) . . ?
N1 C4 H4 118.3 . . ?
C5 C4 H4 118.3 . . ?
C4 C5 C1 117.3(3) . . ?
C4 C5 C6 125.5(3) . . ?
C1 C5 C6 117.2(3) . . ?
N2 C6 N4 108.8(2) . . ?
N2 C6 C5 121.3(3) . . ?
N4 C6 C5 129.8(3) . . ?
N3 C7 N4 109.4(2) . . ?
N3 C7 C8 120.9(3) . . ?
N4 C7 C8 129.7(3) . . ?
C9 C8 C12 117.5(3) . . ?
C9 C8 C7 126.5(3) . . ?
C12 C8 C7 116.0(3) . . ?
N6 C9 C8 122.4(3) . . ?
N6 C9 H9 118.8 . . ?
C8 C9 H9 118.8 . . ?
N6 C10 C11 122.4(3) . . ?
N6 C10 H10 118.8 . . ?
C11 C10 H10 118.8 . . ?
C12 C11 C10 119.0(3) . . ?
C12 C11 H11 120.5 . . ?
C10 C11 H11 120.5 . . ?
C11 C12 C8 119.8(3) . . ?
C11 C12 H12 120.1 . . ?
C8 C12 H12 120.1 . . ?
C14 C13 C18 120.1(3) . . ?
C14 C13 C19 118.9(3) . . ?
C18 C13 C19 121.0(3) . . ?
C13 C14 C15 120.7(3) . . ?
C13 C14 H14 119.7 . . ?
C15 C14 H14 119.7 . . ?
C14 C15 C16 119.2(3) . . ?
C14 C15 C20 119.7(3) . . ?
C16 C15 C20 121.1(3) . . ?
C17 C16 C15 120.5(3) . . ?
C17 C16 H16 119.7 . . ?
C15 C16 H16 119.7 . . ?
C16 C17 C18 119.7(3) . . ?
C16 C17 C21 121.4(2) . . ?
C18 C17 C21 118.8(3) . . ?
C13 C18 C17 119.7(3) . . ?
C13 C18 H18 120.2 . . ?
C17 C18 H18 120.2 . . ?
O1 C19 O2 125.1(3) . . ?
O1 C19 C13 120.9(3) . . ?
O2 C19 C13 113.9(3) . . ?
O4 C20 O3 122.5(3) . . ?
O4 C20 C15 122.6(3) . . ?
O3 C20 C15 114.9(3) . . ?
O5 C21 O6 124.6(3) . . ?
O5 C21 C17 118.6(3) . . ?
O6 C21 C17 116.8(2) . . ?
H8A O8 H8B 117.0 . . ?

loop_
_geom_bond_atom_site_label_1
_geom_bond_atom_site_label_2
_geom_bond_distance
_geom_bond_site_symmetry_2
_geom_bond_publ_flag
Cu1 O2 1.938(2) . ?
Cu1 O6 1.950(2) 4_565 ?
Cu1 N6 2.026(3) . ?
Cu1 N1 2.035(3) 4_566 ?
Cu1 O7 2.318(3) . ?
O1 C19 1.231(4) . ?
O2 C19 1.272(4) . ?
O3 C20 1.301(4) . ?
O3 H3 0.8200 . ?
O4 C20 1.229(4) . ?
O5 C21 1.250(4) . ?
O6 C21 1.264(4) . ?
O6 Cu1 1.950(2) 4_666 ?
O7 H7A 0.8500 . ?
O7 H7B 0.8501 . ?
N1 C3 1.339(4) . ?
N1 C4 1.346(4) . ?
N1 Cu1 2.035(3) 4_665 ?
N2 C6 1.312(4) . ?
N2 N3 1.374(4) . ?
N3 C7 1.317(4) . ?
N4 C7 1.365(4) . ?
N4 C6 1.379(4) . ?
N4 N5 1.411(4) . ?
N5 H5A 0.8883 . ?
N5 H5B 0.8917 . ?
N6 C10 1.342(4) . ?
N6 C9 1.343(4) . ?
C1 C2 1.369(5) . ?
C1 C5 1.403(4) . ?
C1 H1 0.9300 . ?
C2 C3 1.378(5) . ?
C2 H2 0.9300 . ?
C3 H3A 0.9300 . ?
C4 C5 1.380(4) . ?
C4 H4 0.9300 . ?
C5 C6 1.473(4) . ?
C7 C8 1.473(4) . ?
C8 C9 1.388(4) . ?
C8 C12 1.407(4) . ?
C9 H9 0.9300 . ?
C10 C11 1.376(5) . ?
C10 H10 0.9300 . ?
C11 C12 1.370(4) . ?
C11 H11 0.9300 . ?
C12 H12 0.9300 . ?
C13 C14 1.375(4) . ?
C13 C18 1.389(4) . ?
C13 C19 1.508(4) . ?
C14 C15 1.390(4) . ?
C14 H14 0.9300 . ?
C15 C16 1.391(4) . ?
C15 C20 1.477(5) . ?
C16 C17 1.380(4) . ?
C16 H16 0.9300 . ?
C17 C18 1.397(4) . ?
C17 C21 1.515(4) . ?
C18 H18 0.9300 . ?
O8 H8A 0.8501 . ?
O8 H8B 0.8499 . ?

loop_
_geom_torsion_atom_site_label_1
_geom_torsion_atom_site_label_2
_geom_torsion_atom_site_label_3
_geom_torsion_atom_site_label_4
_geom_torsion
_geom_torsion_site_symmetry_1
_geom_torsion_site_symmetry_2
_geom_torsion_site_symmetry_3
_geom_torsion_site_symmetry_4
_geom_torsion_publ_flag
O6 Cu1 O2 C19 162.5(3) 4_565 . . . ?
N6 Cu1 O2 C19 -111.2(3) . . . . ?
N1 Cu1 O2 C19 69.2(3) 4_566 . . . ?
O7 Cu1 O2 C19 -20.2(3) . . . . ?
C6 N2 N3 C7 -0.2(4) . . . . ?
O2 Cu1 N6 C10 -28.2(2) . . . . ?
O6 Cu1 N6 C10 131.6(2) 4_565 . . . ?
O7 Cu1 N6 C10 -120.7(2) . . . . ?
O2 Cu1 N6 C9 147.0(3) . . . . ?
O6 Cu1 N6 C9 -53.2(3) 4_565 . . . ?
O7 Cu1 N6 C9 54.5(3) . . . . ?
C5 C1 C2 C3 1.3(6) . . . . ?
C4 N1 C3 C2 -0.2(5) . . . . ?
Cu1 N1 C3 C2 174.9(3) 4_665 . . . ?
C1 C2 C3 N1 -1.1(6) . . . . ?
C3 N1 C4 C5 1.4(5) . . . . ?
Cu1 N1 C4 C5 -173.5(2) 4_665 . . . ?
N1 C4 C5 C1 -1.1(5) . . . . ?
N1 C4 C5 C6 176.8(3) . . . . ?
C2 C1 C5 C4 -0.3(5) . . . . ?
C2 C1 C5 C6 -178.3(3) . . . . ?
N3 N2 C6 N4 -0.3(4) . . . . ?
N3 N2 C6 C5 177.8(3) . . . . ?
C7 N4 C6 N2 0.6(3) . . . . ?
N5 N4 C6 N2 -174.5(3) . . . . ?
C7 N4 C6 C5 -177.2(3) . . . . ?
N5 N4 C6 C5 7.7(6) . . . . ?
C4 C5 C6 N2 -178.4(3) . . . . ?
C1 C5 C6 N2 -0.5(5) . . . . ?
C4 C5 C6 N4 -0.8(5) . . . . ?
C1 C5 C6 N4 177.0(3) . . . . ?
N2 N3 C7 N4 0.5(4) . . . . ?
N2 N3 C7 C8 -178.9(3) . . . . ?
C6 N4 C7 N3 -0.7(3) . . . . ?
N5 N4 C7 N3 174.8(3) . . . . ?
C6 N4 C7 C8 178.7(3) . . . . ?
N5 N4 C7 C8 -5.9(5) . . . . ?
N3 C7 C8 C9 -178.0(3) . . . . ?
N4 C7 C8 C9 2.8(5) . . . . ?
N3 C7 C8 C12 1.3(4) . . . . ?
N4 C7 C8 C12 -177.9(3) . . . . ?
C10 N6 C9 C8 2.2(5) . . . . ?
Cu1 N6 C9 C8 -173.0(2) . . . . ?
C12 C8 C9 N6 -1.5(5) . . . . ?
C7 C8 C9 N6 177.8(3) . . . . ?
C9 N6 C10 C11 -1.3(5) . . . . ?
Cu1 N6 C10 C11 174.1(3) . . . . ?
N6 C10 C11 C12 -0.3(5) . . . . ?
C10 C11 C12 C8 1.0(5) . . . . ?
C9 C8 C12 C11 -0.2(5) . . . . ?
C7 C8 C12 C11 -179.5(3) . . . . ?
C18 C13 C14 C15 0.9(4) . . . . ?
C19 C13 C14 C15 178.3(3) . . . . ?
C13 C14 C15 C16 -2.2(5) . . . . ?
C13 C14 C15 C20 178.5(3) . . . . ?
C14 C15 C16 C17 1.1(5) . . . . ?
C20 C15 C16 C17 -179.6(3) . . . . ?
C15 C16 C17 C18 1.2(4) . . . . ?
C15 C16 C17 C21 -176.4(3) . . . . ?
C14 C13 C18 C17 1.5(4) . . . . ?
C19 C13 C18 C17 -175.9(3) . . . . ?
C16 C17 C18 C13 -2.5(4) . . . . ?
C21 C17 C18 C13 175.1(3) . . . . ?
Cu1 O2 C19 O1 13.2(5) . . . . ?
Cu1 O2 C19 C13 -164.5(2) . . . . ?
C14 C13 C19 O1 169.5(3) . . . . ?
C18 C13 C19 O1 -13.0(4) . . . . ?
C14 C13 C19 O2 -12.7(4) . . . . ?
C18 C13 C19 O2 164.8(3) . . . . ?
C14 C15 C20 O4 -172.8(3) . . . . ?
C16 C15 C20 O4 7.9(5) . . . . ?
C14 C15 C20 O3 5.9(5) . . . . ?
C16 C15 C20 O3 -173.3(3) . . . . ?
Cu1 O6 C21 O5 4.0(4) 4_666 . . . ?
Cu1 O6 C21 C17 -175.79(19) 4_666 . . . ?
C16 C17 C21 O5 25.9(4) . . . . ?
C18 C17 C21 O5 -151.7(3) . . . . ?
C16 C17 C21 O6 -154.3(3) . . . . ?
C18 C17 C21 O6 28.1(4) . . . . ?
